data_7113223
loop_
_publ_author_name
'F\"urstner, Alois'
'Schlecker, Andreas'
'Lehmann, Christian W.'

_publ_section_title
;
 Facile formation of iodocyclobutenes by a ruthenium-catalyzed enyne
 cycloisomerization
;
_journal_coden_ASTM CHCOFS
_journal_issue 41
_journal_name_full
;
 Chemical Communications (Cambridge, United Kingdom)
;
_journal_page_first 4277
_journal_page_last 4279
_journal_paper_doi 10.1039/b708903a
_journal_year 2007
_chemical_absolute_configuration unk
_chemical_formula_sum 'C13 H12 I N O'
_chemical_formula_weight 325.14
_space_group_IT_number 9
_symmetry_cell_setting monoclinic
_symmetry_Int_Tables_number 9
_symmetry_space_group_name_Hall 'C -2yc'
_symmetry_space_group_name_H-M 'C 1 c 1'
_atom_sites_solution_hydrogens geom
_atom_sites_solution_primary patterson
_atom_sites_solution_secondary difmap
_audit_creation_date 2007-06-08
_cell_angle_alpha 90.00
_cell_angle_beta 104.469(2)
_cell_angle_gamma 90.00
_cell_formula_units_Z 8
_cell_length_a 24.4838(8)
_cell_length_b 8.0709(3)
_cell_length_c 12.1166(4)
_cell_measurement_reflns_used 4568
_cell_measurement_temperature 100
_cell_measurement_theta_max 63.35
_cell_measurement_theta_min 3.796
_cell_volume 2318.38(14)
_computing_cell_refinement 'PROTEUM2 (Bruker AXS, 2004)'
_computing_data_collection 'PROTEUM2 (Bruker AXS, 2004)'
_computing_data_reduction 'SAINT software (Bruker AXS, 2004)'
_computing_molecular_graphics 'DIAMOND (Crystal Impact GbR, 2005)'
_computing_structure_refinement 'SHELXL-97 (Sheldrick, 1997)'
_computing_structure_solution 'SHELXS-97 (Sheldrick, 1990)'
_diffrn_ambient_temperature 100
_diffrn_measured_fraction_theta_full 0.967
_diffrn_measured_fraction_theta_max 0.967
_diffrn_measurement_device_type 'Bruker AXS X8 Proteum'
_diffrn_measurement_method 'CCD \f- and \w-scans'
_diffrn_radiation_monochromator 'focusing multilayer optic'
_diffrn_radiation_source '0.2 x 2mm^2^ focus rotating anode'
_diffrn_radiation_type CuK\a
_diffrn_radiation_wavelength 1.54178
_diffrn_reflns_av_R_equivalents 0.0372
_diffrn_reflns_av_sigmaI/netI 0.0441
_diffrn_reflns_limit_h_max 28
_diffrn_reflns_limit_h_min -28
_diffrn_reflns_limit_k_max 9
_diffrn_reflns_limit_k_min -9
_diffrn_reflns_limit_l_max 14
_diffrn_reflns_limit_l_min -12
_diffrn_reflns_number 9608
_diffrn_reflns_theta_full 63.26
_diffrn_reflns_theta_max 63.26
_diffrn_reflns_theta_min 3.73
_diffrn_standards_number 0
_exptl_absorpt_coefficient_mu 21.516
_exptl_absorpt_correction_type multi-scan
_exptl_absorpt_process_details 'SADABS, Bruker AXS (2004)'
_exptl_crystal_colour colorless
_exptl_crystal_density_diffrn 1.863
_exptl_crystal_density_meas ?
_exptl_crystal_density_method none
_exptl_crystal_description block
_exptl_crystal_F_000 1264
_exptl_crystal_size_max 0.100
_exptl_crystal_size_mid 0.072
_exptl_crystal_size_min 0.025
_refine_diff_density_max 1.485
_refine_diff_density_min -0.703
_refine_diff_density_rms 0.126
_refine_ls_abs_structure_details 'Flack, H. D. (1983). Acta Cryst. A39, 876-881'
_refine_ls_abs_structure_Flack 0.02900(10)
_refine_ls_extinction_method none
_refine_ls_goodness_of_fit_ref 1.057
_refine_ls_hydrogen_treatment constr
_refine_ls_matrix_type full
_refine_ls_number_parameters 290
_refine_ls_number_reflns 2821
_refine_ls_number_restraints 2
_refine_ls_restrained_S_all 1.057
_refine_ls_R_factor_all 0.0382
_refine_ls_R_factor_gt 0.0321
_refine_ls_shift/su_max 0.000
_refine_ls_shift/su_mean 0.000
_refine_ls_structure_factor_coef Fsqd
_refine_ls_weighting_details 'calc w=1/[\s^2^(Fo^2^)+(0.0464P)^2^+0.0000P] where P=(Fo^2^+2Fc^2^)/3'
_refine_ls_weighting_scheme calc
_refine_ls_wR_factor_gt 0.0776
_refine_ls_wR_factor_ref 0.0811
_reflns_number_gt 2474
_reflns_number_total 2821
_reflns_threshold_expression I>2\s(I)
_cod_duplicate_entry 7102224
_cod_data_source_file b708903a.txt
_cod_data_source_block 5709
_cod_depositor_comments
;
The following automatic conversions were performed:

'_geom_bond_publ_flag' value 'N' changed to 'n' according to
/usr/data/users/saulius/automatic-downloads/retrospective/RSC/lib/dictionaries/cif_core.dic
dictionary named 'cif_core.dic' version 2.4.2 from 2011-04-26 (24
times).

'_geom_angle_publ_flag' value 'N' changed to 'n' according
to
/usr/data/users/saulius/automatic-downloads/retrospective/RSC/lib/dictionaries/cif_core.dic
dictionary named 'cif_core.dic' version 2.4.2 from 2011-04-26 (54
times).

Automatic conversion script
Id: cif_fix_values 2281 2013-09-26 08:29:07Z andrius 

The following automatic conversions were performed:

'_exptl_crystal_density_meas' value 'none' was changed to '?' - the
value is perceived as not measured.

Automatic conversion script
Id: cif_fix_values 3008 2015-01-20 13:52:24Z robertas 
;
_cod_original_sg_symbol_H-M Cc
_cod_database_code 7113223

loop_
_symmetry_equiv_pos_as_xyz
'x, y, z'
'x, -y, z+1/2'
'x+1/2, y+1/2, z'
'x+1/2, -y+1/2, z+1/2'

loop_
_atom_site_label
_atom_site_type_symbol
_atom_site_fract_x
_atom_site_fract_y
_atom_site_fract_z
_atom_site_U_iso_or_equiv
_atom_site_adp_type
_atom_site_occupancy
_atom_site_symmetry_multiplicity
_atom_site_calc_flag
_atom_site_refinement_flags
C1 C 0.2858(3) -0.2212(8) 0.5092(6) 0.0167(15) Uani 1 1 d .
H1A H 0.2791 -0.2664 0.5788 0.020 Uiso 1 1 calc R
H1B H 0.2502 -0.1821 0.4614 0.020 Uiso 1 1 calc R
C2 C 0.3285(3) -0.0802(8) 0.5363(7) 0.0188(16) Uani 1 1 d .
H2 H 0.3333 -0.0259 0.4670 0.023 Uiso 1 1 calc R
C3 C 0.3303(3) 0.0448(9) 0.6331(7) 0.0218(17) Uani 1 1 d .
H3A H 0.3326 0.1599 0.6118 0.026 Uiso 1 1 calc R
H3B H 0.3016 0.0280 0.6747 0.026 Uiso 1 1 calc R
C4 C 0.3865(3) -0.0363(8) 0.6860(7) 0.0180(16) Uani 1 1 d .
C5 C 0.3826(3) -0.1500(7) 0.6060(6) 0.0148(15) Uani 1 1 d .
C6 C 0.4018(3) -0.3181(9) 0.5903(7) 0.0158(17) Uani 1 1 d .
C7 C 0.4519(3) -0.3871(9) 0.6570(6) 0.0197(17) Uani 1 1 d .
H7 H 0.4769 -0.3210 0.7090 0.024 Uiso 1 1 calc R
C8 C 0.4641(3) -0.5515(9) 0.6460(7) 0.0207(17) Uani 1 1 d .
H8 H 0.4977 -0.5962 0.6893 0.025 Uiso 1 1 calc R
C9 C 0.4255(3) -0.6518(9) 0.5687(7) 0.0196(19) Uani 1 1 d .
H9 H 0.4334 -0.7635 0.5618 0.024 Uiso 1 1 calc R
C10 C 0.3760(3) -0.5853(8) 0.5031(6) 0.0153(15) Uani 1 1 d .
H10 H 0.3505 -0.6528 0.4529 0.018 Uiso 1 1 calc R
C11 C 0.3641(3) -0.4186(9) 0.5116(6) 0.0160(15) Uani 1 1 d .
C12 C 0.2896(3) -0.3700(8) 0.3323(6) 0.0195(16) Uani 1 1 d .
C13 C 0.3223(4) -0.4615(10) 0.2663(9) 0.029(2) Uani 1 1 d .
H13A H 0.3571 -0.4987 0.3161 0.043 Uiso 1 1 calc R
H13B H 0.3304 -0.3903 0.2088 0.043 Uiso 1 1 calc R
H13C H 0.3010 -0.5554 0.2306 0.043 Uiso 1 1 calc R
O1 O 0.2422(2) -0.3098(6) 0.2863(5) 0.0251(12) Uani 1 1 d .
N1 N 0.3111(2) -0.3495(6) 0.4482(5) 0.0177(13) Uani 1 1 d .
I1 I 0.443871(17) 0.00622(5) 0.84438(3) 0.0214(2) Uani 1 1 d .
C1B C 0.2150(3) 0.2845(7) 0.4735(6) 0.0219(17) Uani 1 1 d .
H1B1 H 0.2500 0.3253 0.4602 0.026 Uiso 1 1 calc R
H1B2 H 0.2224 0.2400 0.5502 0.026 Uiso 1 1 calc R
C2B C 0.1714(3) 0.4212(8) 0.4569(7) 0.0191(17) Uani 1 1 d .
H2B H 0.1661 0.4756 0.3827 0.023 Uiso 1 1 calc R
C3B C 0.1697(3) 0.5480(9) 0.5545(7) 0.0238(18) Uani 1 1 d .
H3B1 H 0.1985 0.5311 0.6248 0.029 Uiso 1 1 calc R
H3B2 H 0.1671 0.6633 0.5312 0.029 Uiso 1 1 calc R
C4B C 0.1133(3) 0.4656(8) 0.5512(7) 0.0178(17) Uani 1 1 d .
C5B C 0.1177(3) 0.3494(8) 0.4734(6) 0.0185(16) Uani 1 1 d .
C6B C 0.0986(3) 0.1818(9) 0.4400(6) 0.0164(17) Uani 1 1 d .
C7B C 0.0494(3) 0.1094(9) 0.4562(7) 0.0200(17) Uani 1 1 d .
H7B H 0.0243 0.1727 0.4849 0.024 Uiso 1 1 calc R
C8B C 0.0377(3) -0.0546(9) 0.4303(7) 0.0195(17) Uani 1 1 d .
H8B H 0.0045 -0.1012 0.4401 0.023 Uiso 1 1 calc R
C9B C 0.0759(3) -0.1523(10) 0.3889(6) 0.0185(19) Uani 1 1 d .
H9B H 0.0680 -0.2634 0.3715 0.022 Uiso 1 1 calc R
C10B C 0.1246(3) -0.0828(8) 0.3745(6) 0.0142(15) Uani 1 1 d .
H10B H 0.1503 -0.1487 0.3494 0.017 Uiso 1 1 calc R
C11B C 0.1366(3) 0.0843(8) 0.3965(6) 0.0167(16) Uani 1 1 d .
C12B C 0.2120(3) 0.1326(8) 0.2948(6) 0.0194(16) Uani 1 1 d .
C13B C 0.1785(4) 0.0409(9) 0.1936(9) 0.026(2) Uani 1 1 d .
H13D H 0.1437 0.0037 0.2083 0.039 Uiso 1 1 calc R
H13E H 0.1997 -0.0530 0.1789 0.039 Uiso 1 1 calc R
H13F H 0.1705 0.1128 0.1285 0.039 Uiso 1 1 calc R
N1B N 0.1891(2) 0.1541(6) 0.3867(5) 0.0182(13) Uani 1 1 d .
O1B O 0.2590(2) 0.1927(6) 0.2964(5) 0.0264(12) Uani 1 1 d .
I2 I 0.056429(15) 0.50864(5) 0.65151(3) 0.0201(2) Uani 1 1 d .

loop_
_atom_site_aniso_label
_atom_site_aniso_U_11
_atom_site_aniso_U_22
_atom_site_aniso_U_33
_atom_site_aniso_U_23
_atom_site_aniso_U_13
_atom_site_aniso_U_12
C1 0.012(4) 0.022(3) 0.015(4) 0.000(3) 0.001(3) 0.006(3)
C2 0.019(4) 0.019(3) 0.017(4) 0.002(4) 0.002(3) 0.000(3)
C3 0.020(4) 0.020(3) 0.027(5) 0.001(4) 0.008(3) 0.002(3)
C4 0.016(4) 0.019(3) 0.014(4) 0.002(3) -0.004(3) -0.004(3)
C5 0.015(4) 0.013(3) 0.016(4) 0.004(3) 0.004(3) -0.004(3)
C6 0.022(4) 0.017(3) 0.010(4) 0.006(3) 0.007(3) -0.001(3)
C7 0.012(4) 0.032(4) 0.012(4) 0.000(4) -0.005(3) -0.005(3)
C8 0.019(4) 0.020(3) 0.020(4) 0.001(4) -0.001(3) 0.006(3)
C9 0.029(5) 0.014(4) 0.015(4) 0.000(4) 0.005(4) 0.006(3)
C10 0.025(4) 0.015(3) 0.007(4) -0.006(3) 0.007(3) -0.003(3)
C11 0.012(4) 0.022(3) 0.013(4) 0.005(3) 0.002(3) 0.002(3)
C12 0.027(4) 0.015(3) 0.018(4) 0.001(4) 0.008(3) -0.006(3)
C13 0.030(5) 0.028(4) 0.026(6) -0.003(4) 0.002(4) 0.005(4)
O1 0.026(3) 0.028(3) 0.015(3) 0.001(2) -0.006(2) 0.004(2)
N1 0.019(3) 0.018(3) 0.014(3) -0.002(3) 0.000(2) 0.003(2)
I1 0.0223(4) 0.0241(4) 0.0157(4) -0.0041(3) 0.0004(3) -0.0005(2)
C1B 0.028(4) 0.022(3) 0.013(4) -0.002(4) -0.001(3) -0.004(3)
C2B 0.024(4) 0.013(3) 0.019(5) 0.000(4) 0.002(4) -0.002(3)
C3B 0.025(4) 0.015(3) 0.026(5) 0.001(4) -0.005(3) -0.003(3)
C4B 0.013(4) 0.016(3) 0.025(5) -0.002(3) 0.006(3) 0.005(3)
C5B 0.019(4) 0.018(3) 0.015(4) 0.008(3) -0.001(3) 0.001(3)
C6B 0.022(4) 0.019(4) 0.004(4) 0.004(3) -0.004(3) -0.007(3)
C7B 0.020(4) 0.024(4) 0.016(4) -0.004(4) 0.005(3) 0.007(3)
C8B 0.017(4) 0.023(3) 0.016(4) -0.005(4) 0.000(3) -0.005(3)
C9B 0.022(5) 0.019(4) 0.009(4) -0.005(3) -0.008(3) -0.001(3)
C10B 0.018(4) 0.015(3) 0.007(4) -0.002(3) -0.002(3) 0.001(3)
C11B 0.017(4) 0.017(3) 0.012(4) 0.005(3) -0.003(3) 0.000(3)
C12B 0.018(4) 0.021(3) 0.015(4) 0.003(4) -0.004(3) 0.007(3)
C13B 0.031(5) 0.012(3) 0.031(6) -0.007(4) 0.001(4) 0.004(4)
N1B 0.019(3) 0.020(3) 0.016(3) -0.006(3) 0.004(3) -0.003(2)
O1B 0.027(3) 0.028(3) 0.028(3) -0.004(3) 0.014(3) -0.005(2)
I2 0.0220(4) 0.0214(4) 0.0165(4) -0.0014(3) 0.0038(3) 0.0017(3)

loop_
_atom_type_symbol
_atom_type_description
_atom_type_scat_dispersion_real
_atom_type_scat_dispersion_imag
_atom_type_scat_source
C C 0.0181 0.0091 'International Tables Vol C Tables 4.2.6.8 and 6.1.1.4'
H H 0.0000 0.0000 'International Tables Vol C Tables 4.2.6.8 and 6.1.1.4'
N N 0.0311 0.0180 'International Tables Vol C Tables 4.2.6.8 and 6.1.1.4'
O O 0.0492 0.0322 'International Tables Vol C Tables 4.2.6.8 and 6.1.1.4'
I I -0.3257 6.8362 'International Tables Vol C Tables 4.2.6.8 and 6.1.1.4'

loop_
_geom_angle_atom_site_label_1
_geom_angle_atom_site_label_2
_geom_angle_atom_site_label_3
_geom_angle
_geom_angle_publ_flag
N1 C1 C2 106.1(5) ?
N1 C1 H1A 110.5 n
C2 C1 H1A 110.5 n
N1 C1 H1B 110.5 n
C2 C1 H1B 110.5 n
H1A C1 H1B 108.7 n
C5 C2 C1 107.7(5) ?
C5 C2 C3 87.9(5) ?
C1 C2 C3 122.7(6) ?
C5 C2 H2 111.9 n
C1 C2 H2 111.9 n
C3 C2 H2 111.9 n
C4 C3 C2 83.6(5) ?
C4 C3 H3A 114.7 n
C2 C3 H3A 114.7 n
C4 C3 H3B 114.7 n
C2 C3 H3B 114.7 n
H3A C3 H3B 111.8 n
C5 C4 C3 95.7(6) ?
C5 C4 I1 133.7(5) ?
C3 C4 I1 130.2(5) ?
C4 C5 C6 140.7(6) ?
C4 C5 C2 92.5(5) ?
C6 C5 C2 123.0(6) ?
C7 C6 C11 119.5(7) ?
C7 C6 C5 123.7(7) ?
C11 C6 C5 116.4(6) ?
C8 C7 C6 120.5(6) ?
C8 C7 H7 119.8 n
C6 C7 H7 119.8 n
C7 C8 C9 119.6(6) ?
C7 C8 H8 120.2 n
C9 C8 H8 120.2 n
C10 C9 C8 120.4(7) ?
C10 C9 H9 119.8 n
C8 C9 H9 119.8 n
C9 C10 C11 120.3(6) ?
C9 C10 H10 119.8 n
C11 C10 H10 119.8 n
C10 C11 C6 119.7(6) ?
C10 C11 N1 120.8(6) ?
C6 C11 N1 119.3(6) ?
O1 C12 N1 118.7(6) ?
O1 C12 C13 121.6(7) ?
N1 C12 C13 119.7(7) ?
C12 C13 H13A 109.5 n
C12 C13 H13B 109.5 n
H13A C13 H13B 109.5 n
C12 C13 H13C 109.5 n
H13A C13 H13C 109.5 n
H13B C13 H13C 109.5 n
C12 N1 C11 123.9(6) ?
C12 N1 C1 119.1(5) ?
C11 N1 C1 115.7(5) ?
N1B C1B C2B 104.9(5) ?
N1B C1B H1B1 110.8 n
C2B C1B H1B1 110.8 n
N1B C1B H1B2 110.8 n
C2B C1B H1B2 110.8 n
H1B1 C1B H1B2 108.8 n
C5B C2B C1B 108.3(5) ?
C5B C2B C3B 87.8(6) ?
C1B C2B C3B 121.7(6) ?
C5B C2B H2B 112.1 n
C1B C2B H2B 112.1 n
C3B C2B H2B 112.1 n
C4B C3B C2B 83.6(5) ?
C4B C3B H3B1 114.7 n
C2B C3B H3B1 114.7 n
C4B C3B H3B2 114.7 n
C2B C3B H3B2 114.7 n
H3B1 C3B H3B2 111.8 n
C5B C4B C3B 95.4(6) ?
C5B C4B I2 134.4(5) ?
C3B C4B I2 129.9(5) ?
C4B C5B C6B 139.7(7) ?
C4B C5B C2B 92.9(5) ?
C6B C5B C2B 123.7(6) ?
C7B C6B C11B 119.4(6) ?
C7B C6B C5B 125.3(7) ?
C11B C6B C5B 115.1(6) ?
C8B C7B C6B 120.6(7) ?
C8B C7B H7B 119.7 n
C6B C7B H7B 119.7 n
C7B C8B C9B 120.1(7) ?
C7B C8B H8B 119.9 n
C9B C8B H8B 119.9 n
C10B C9B C8B 119.6(7) ?
C10B C9B H9B 120.2 n
C8B C9B H9B 120.2 n
C9B C10B C11B 121.4(6) ?
C9B C10B H10B 119.3 n
C11B C10B H10B 119.3 n
C10B C11B C6B 118.8(6) ?
C10B C11B N1B 121.0(6) ?
C6B C11B N1B 119.9(6) ?
O1B C12B N1B 120.0(6) ?
O1B C12B C13B 121.5(7) ?
N1B C12B C13B 118.5(6) ?
C12B C13B H13D 109.5 n
C12B C13B H13E 109.5 n
H13D C13B H13E 109.5 n
C12B C13B H13F 109.5 n
H13D C13B H13F 109.5 n
H13E C13B H13F 109.5 n
C12B N1B C11B 124.8(5) ?
C12B N1B C1B 117.8(5) ?
C11B N1B C1B 116.3(5) ?

loop_
_geom_bond_atom_site_label_1
_geom_bond_atom_site_label_2
_geom_bond_distance
_geom_bond_publ_flag
C1 N1 1.494(8) ?
C1 C2 1.524(9) ?
C1 H1A 0.9700 n
C1 H1B 0.9700 n
C2 C5 1.494(9) ?
C2 C3 1.539(11) ?
C2 H2 0.9800 n
C3 C4 1.514(9) ?
C3 H3A 0.9700 n
C3 H3B 0.9700 n
C4 C5 1.321(9) ?
C4 I1 2.105(7) ?
C5 C6 1.464(9) ?
C6 C7 1.403(10) ?
C6 C11 1.407(10) ?
C7 C8 1.375(10) ?
C7 H7 0.9300 n
C8 C9 1.408(10) ?
C8 H8 0.9300 n
C9 C10 1.382(10) ?
C9 H9 0.9300 n
C10 C11 1.387(10) ?
C10 H10 0.9300 n
C11 N1 1.444(8) ?
C12 O1 1.253(8) ?
C12 N1 1.381(8) ?
C12 C13 1.465(11) ?
C13 H13A 0.9600 n
C13 H13B 0.9600 n
C13 H13C 0.9600 n
C1B N1B 1.510(8) ?
C1B C2B 1.513(9) ?
C1B H1B1 0.9700 n
C1B H1B2 0.9700 n
C2B C5B 1.496(9) ?
C2B C3B 1.573(11) ?
C2B H2B 0.9800 n
C3B C4B 1.524(10) ?
C3B H3B1 0.9700 n
C3B H3B2 0.9700 n
C4B C5B 1.352(9) ?
C4B I2 2.094(7) ?
C5B C6B 1.456(9) ?
C6B C7B 1.396(10) ?
C6B C11B 1.417(10) ?
C7B C8B 1.374(10) ?
C7B H7B 0.9300 n
C8B C9B 1.408(10) ?
C8B H8B 0.9300 n
C9B C10B 1.369(10) ?
C9B H9B 0.9300 n
C10B C11B 1.392(10) ?
C10B H10B 0.9300 n
C11B N1B 1.436(8) ?
C12B O1B 1.245(8) ?
C12B N1B 1.376(9) ?
C12B C13B 1.491(10) ?
C13B H13D 0.9600 n
C13B H13E 0.9600 n
C13B H13F 0.9600 n
